data_4021010
loop_
_publ_author_name
'Takuya Koizumi'
'Eiko Mochizuki'
'Ken Kokubo'
'Takumi Oshima'

_publ_section_title
;
 Mechanism of Novel Consecutive Rearrangements
 of Cyclobutene-Fused Diphenylhomobenzoquinones
 Catalyzed by Lewis Acids
;
_journal_name_full 'Journal of Organic Chemistry'
_journal_page_first 4577
_journal_page_last 4585
_journal_paper_doi 10.1021/jo035830k
_journal_volume 69
_journal_year 2004
_chemical_formula_moiety 'C35 H28 O2 '
_chemical_formula_sum 'C35 H28 O2'
_chemical_formula_weight 480.60
_space_group_IT_number 14
_symmetry_cell_setting monoclinic
_symmetry_space_group_name_Hall '-P 2yn'
_symmetry_space_group_name_H-M 'P 1 21/n 1'
_cell_angle_alpha 90
_cell_angle_beta 90.48(4)
_cell_angle_gamma 90
_cell_formula_units_Z 4
_cell_length_a 10.267(3)
_cell_length_b 7.706(2)
_cell_length_c 32.75(2)
_cell_measurement_temperature 288.2
_cell_volume 2590(1)
_exptl_crystal_density_diffrn 1.232
_cod_original_sg_symbol_H-M 'P 21/n'
_cod_database_code 4021010

loop_
_symmetry_equiv_pos_as_xyz
x,y,z
1/2-x,1/2+y,1/2-z
-x,-y,-z
1/2+x,1/2-y,1/2+z

loop_
_atom_site_label
_atom_site_type_symbol
_atom_site_fract_x
_atom_site_fract_y
_atom_site_fract_z
_atom_site_U_iso_or_equiv
_atom_site_adp_type
_atom_site_occupancy
_atom_site_calc_flag
_atom_site_refinement_flags
_atom_site_disorder_assembly
_atom_site_disorder_group
O(1) O 0.6218(3) 0.9194(4) 0.12970(9) 0.056(1) Uani 1.00 d . . .
O(2) O 0.6789(3) 0.3562(4) 0.0242(1) 0.075(1) Uani 1.00 d . . .
C(1) C 1.0399(5) 0.7140(7) 0.0484(2) 0.074(2) Uani 1.00 d . . .
C(2) C 0.9549(6) 0.7836(7) 0.0202(2) 0.069(2) Uani 1.00 d . . .
C(3) C 0.8241(5) 0.7902(6) 0.0281(1) 0.056(2) Uani 1.00 d . . .
C(4) C 0.7707(4) 0.7277(5) 0.0638(1) 0.043(1) Uani 1.00 d . . .
C(5) C 0.8563(4) 0.6565(5) 0.0927(1) 0.044(1) Uani 1.00 d . . .
C(6) C 0.9910(4) 0.6516(6) 0.0850(1) 0.059(2) Uani 1.00 d . . .
C(7) C 0.8851(5) 0.8464(6) 0.1692(1) 0.065(2) Uani 1.00 d . . .
C(8) C 0.8469(4) 0.6739(6) 0.1708(1) 0.047(1) Uani 1.00 d . . .
C(9) C 0.8432(5) 0.5939(6) 0.2091(2) 0.060(2) Uani 1.00 d . . .
C(10) C 0.8739(5) 0.6869(8) 0.2444(2) 0.069(2) Uani 1.00 d . . .
C(11) C 0.9103(5) 0.8567(8) 0.2420(2) 0.077(2) Uani 1.00 d . . .
C(12) C 0.9170(6) 0.9360(6) 0.2049(2) 0.078(2) Uani 1.00 d . . .
C(13) C 0.4826(4) 0.7616(6) 0.2024(1) 0.050(1) Uani 1.00 d . . .
C(14) C 0.4181(4) 0.6940(5) 0.1685(1) 0.041(1) Uani 1.00 d . . .
C(15) C 0.4131(5) 0.7962(6) 0.2375(1) 0.061(2) Uani 1.00 d . . .
C(16) C 0.2816(6) 0.7632(6) 0.2397(2) 0.069(2) Uani 1.00 d . . .
C(17) C 0.2176(5) 0.6966(6) 0.2063(2) 0.068(2) Uani 1.00 d . . .
C(18) C 0.2846(4) 0.6618(5) 0.1709(1) 0.050(1) Uani 1.00 d . . .
C(19) C 0.3940(5) 0.2773(6) 0.1446(1) 0.055(2) Uani 1.00 d . . .
C(20) C 0.3913(4) 0.3741(5) 0.1082(1) 0.041(1) Uani 1.00 d . . .
C(21) C 0.3084(5) 0.3200(6) 0.0778(1) 0.056(2) Uani 1.00 d . . .
C(22) C 0.2274(5) 0.1760(8) 0.0834(2) 0.079(2) Uani 1.00 d . . .
C(23) C 0.2318(5) 0.0846(6) 0.1194(2) 0.069(2) Uani 1.00 d . . .
C(24) C 0.3153(5) 0.1343(6) 0.1498(2) 0.061(2) Uani 1.00 d . . .
C(25) C 0.4748(4) 0.5276(5) 0.1032(1) 0.043(1) Uani 1.00 d . . .
C(26) C 0.4863(4) 0.6640(5) 0.1292(1) 0.043(1) Uani 1.00 d . . .
C(27) C 0.5565(4) 0.5478(5) 0.0648(1) 0.042(1) Uani 1.00 d . . .
C(28) C 0.6234(4) 0.7307(5) 0.0702(1) 0.043(1) Uani 1.00 d . . .
C(29) C 0.5846(4) 0.7862(5) 0.1129(1) 0.045(1) Uani 1.00 d . . .
C(30) C 0.6566(5) 0.4035(5) 0.0584(2) 0.051(2) Uani 1.00 d . . .
C(31) C 0.7202(5) 0.3153(5) 0.0947(1) 0.052(1) Uani 1.00 d . . .
C(32) C 0.7472(4) 0.4285(6) 0.1317(1) 0.048(1) Uani 1.00 d . . .
C(33) C 0.8131(4) 0.5804(5) 0.1326(1) 0.045(1) Uani 1.00 d . . .
C(34) C 0.5526(5) 0.8603(6) 0.0419(1) 0.064(2) Uani 1.00 d . . .
C(35) C 0.8442(5) 0.2180(6) 0.0828(2) 0.075(2) Uani 1.00 d . . .
H(1) H 0.6757 0.1922 0.1075 0.0271 Uiso 1.00 calc . . .
H(2) H 1.1340 0.7095 0.0430 0.0866 Uiso 1.00 calc . . .
H(3) H 0.9899 0.8248 -0.0057 0.0843 Uiso 1.00 calc . . .
H(4) H 0.7663 0.8444 0.0078 0.0671 Uiso 1.00 calc . . .
H(5) H 1.0498 0.6004 0.1049 0.0711 Uiso 1.00 calc . . .
H(6) H 0.8887 0.9055 0.1429 0.0816 Uiso 1.00 calc . . .
H(7) H 0.8176 0.4721 0.2106 0.0680 Uiso 1.00 calc . . .
H(8) H 0.8691 0.6286 0.2702 0.0909 Uiso 1.00 calc . . .
H(9) H 0.9316 0.9235 0.2665 0.0893 Uiso 1.00 calc . . .
H(10) H 0.9435 1.0549 0.2030 0.0898 Uiso 1.00 calc . . .
H(11) H 0.5762 0.7856 0.2010 0.0655 Uiso 1.00 calc . . .
H(12) H 0.4619 0.8426 0.2620 0.0753 Uiso 1.00 calc . . .
H(13) H 0.2347 0.7871 0.2650 0.0874 Uiso 1.00 calc . . .
H(14) H 0.1227 0.6733 0.2074 0.0845 Uiso 1.00 calc . . .
H(15) H 0.2389 0.6146 0.1471 0.0629 Uiso 1.00 calc . . .
H(16) H 0.4518 0.3143 0.1668 0.0682 Uiso 1.00 calc . . .
H(17) H 0.3048 0.3830 0.0519 0.0689 Uiso 1.00 calc . . .
H(18) H 0.1648 0.1414 0.0619 0.0953 Uiso 1.00 calc . . .
H(19) H 0.1742 -0.0142 0.1227 0.0826 Uiso 1.00 calc . . .
H(20) H 0.3163 0.0665 0.1747 0.0711 Uiso 1.00 calc . . .
H(21) H 0.5768 0.9777 0.0482 0.0775 Uiso 1.00 calc . . .
H(22) H 0.5690 0.8389 0.0140 0.0775 Uiso 1.00 calc . . .
H(23) H 0.4586 0.8525 0.0459 0.0775 Uiso 1.00 calc . . .
H(24) H 0.8872 0.1670 0.1058 0.0861 Uiso 1.00 calc . . .
H(25) H 0.8252 0.1243 0.0636 0.0861 Uiso 1.00 calc . . .
H(26) H 0.9053 0.2933 0.0694 0.0861 Uiso 1.00 calc . . .
H(27) H 0.5555 0.6021 0.1449 0.0511 Uiso 1.00 calc . . .
H(28) H 0.7116 0.3880 0.1576 0.0626 Uiso 1.00 calc . . .

loop_
_atom_site_aniso_label
_atom_site_aniso_U_11
_atom_site_aniso_U_22
_atom_site_aniso_U_33
_atom_site_aniso_U_12
_atom_site_aniso_U_13
_atom_site_aniso_U_23
O(1) 0.064(2) 0.043(2) 0.063(2) -0.009(2) 0.008(2) -0.008(2)
O(2) 0.096(3) 0.077(2) 0.053(2) -0.002(2) 0.014(2) -0.023(2)
C(1) 0.059(4) 0.081(3) 0.082(4) -0.016(3) 0.030(3) 0.002(4)
C(2) 0.090(4) 0.073(3) 0.046(3) -0.016(3) 0.020(3) 0.004(3)
C(3) 0.065(3) 0.062(3) 0.041(3) -0.008(3) 0.007(3) 0.007(3)
C(4) 0.057(3) 0.031(2) 0.040(3) -0.012(2) 0.005(3) -0.002(2)
C(5) 0.055(3) 0.035(2) 0.043(3) -0.011(2) 0.005(2) 0.002(2)
C(6) 0.044(3) 0.068(3) 0.065(4) -0.001(3) 0.000(3) 0.007(3)
C(7) 0.087(4) 0.053(3) 0.056(4) 0.001(3) -0.018(3) 0.001(3)
C(8) 0.045(3) 0.054(3) 0.041(3) 0.005(2) 0.004(2) 0.006(2)
C(9) 0.051(3) 0.069(3) 0.060(3) 0.005(3) 0.010(3) 0.004(3)
C(10) 0.062(4) 0.101(4) 0.043(3) 0.005(3) 0.006(3) 0.003(3)
C(11) 0.074(4) 0.091(4) 0.067(4) 0.023(4) -0.001(3) -0.027(4)
C(12) 0.102(5) 0.061(3) 0.071(4) 0.002(3) -0.017(4) -0.008(3)
C(13) 0.055(3) 0.050(3) 0.046(3) 0.002(2) 0.006(3) 0.000(2)
C(14) 0.047(3) 0.032(2) 0.044(3) 0.004(2) 0.006(2) -0.004(2)
C(15) 0.076(4) 0.063(3) 0.043(3) -0.002(3) -0.003(3) -0.007(3)
C(16) 0.078(4) 0.062(3) 0.068(4) 0.001(3) 0.037(3) 0.002(3)
C(17) 0.061(4) 0.063(3) 0.081(4) -0.007(3) 0.024(3) -0.005(3)
C(18) 0.047(3) 0.051(3) 0.053(3) -0.001(2) 0.006(3) -0.001(2)
C(19) 0.068(4) 0.049(3) 0.047(3) -0.010(3) -0.007(3) -0.002(2)
C(20) 0.046(3) 0.041(2) 0.037(3) 0.000(2) 0.006(2) -0.004(2)
C(21) 0.061(3) 0.062(3) 0.046(3) -0.019(3) 0.003(3) 0.007(3)
C(22) 0.079(4) 0.098(4) 0.059(4) -0.041(3) -0.010(3) 0.001(3)
C(23) 0.077(4) 0.066(3) 0.063(4) -0.027(3) 0.007(3) 0.006(3)
C(24) 0.080(4) 0.045(3) 0.058(3) -0.007(3) 0.007(3) 0.010(3)
C(25) 0.046(3) 0.042(2) 0.041(3) -0.004(2) -0.008(2) -0.002(2)
C(26) 0.039(3) 0.046(2) 0.043(3) 0.007(2) -0.010(2) 0.008(2)
C(27) 0.044(3) 0.036(2) 0.046(3) -0.006(2) 0.014(2) 0.000(2)
C(28) 0.049(3) 0.040(2) 0.040(3) -0.002(2) 0.003(2) 0.006(2)
C(29) 0.044(3) 0.037(2) 0.055(3) 0.001(2) 0.003(2) -0.001(2)
C(30) 0.056(3) 0.046(3) 0.052(3) -0.020(2) 0.006(3) -0.006(3)
C(31) 0.060(3) 0.037(2) 0.061(3) -0.002(2) 0.013(3) -0.003(2)
C(32) 0.044(3) 0.056(3) 0.045(3) -0.004(2) 0.007(2) 0.008(2)
C(33) 0.047(3) 0.045(2) 0.044(3) 0.002(2) 0.002(2) 0.005(2)
C(34) 0.071(4) 0.060(3) 0.063(3) -0.004(3) 0.000(3) 0.017(3)
C(35) 0.078(4) 0.050(3) 0.098(5) 0.011(3) 0.021(4) 0.001(3)

loop_
_geom_bond_atom_site_label_1
_geom_bond_atom_site_label_2
_geom_bond_distance
_geom_bond_site_symmetry_1
_geom_bond_site_symmetry_2
_geom_bond_publ_flag
O(1) C(29) 1.223(4) . . yes
O(2) C(30) 1.202(5) . . yes
C(1) C(2) 1.375(7) . . yes
C(1) C(6) 1.389(6) . . yes
C(2) C(3) 1.370(7) . . yes
C(3) C(4) 1.383(5) . . yes
C(4) C(5) 1.399(6) . . yes
C(4) C(28) 1.528(6) . . yes
C(5) C(6) 1.409(6) . . yes
C(5) C(33) 1.500(5) . . yes
C(7) C(8) 1.387(6) . . yes
C(7) C(12) 1.393(7) . . yes
C(8) C(9) 1.398(6) . . yes
C(8) C(33) 1.483(6) . . yes
C(9) C(10) 1.392(6) . . yes
C(10) C(11) 1.363(7) . . yes
C(11) C(12) 1.364(7) . . yes
C(13) C(14) 1.389(6) . . yes
C(13) C(15) 1.383(6) . . yes
C(14) C(18) 1.395(6) . . yes
C(14) C(26) 1.488(5) . . yes
C(15) C(16) 1.376(7) . . yes
C(16) C(17) 1.370(7) . . yes
C(17) C(18) 1.380(6) . . yes
C(19) C(20) 1.406(6) . . yes
C(19) C(24) 1.378(6) . . yes
C(20) C(21) 1.368(6) . . yes
C(20) C(25) 1.471(5) . . yes
C(21) C(22) 1.399(6) . . yes
C(22) C(23) 1.371(7) . . yes
C(23) C(24) 1.363(7) . . yes
C(25) C(26) 1.357(5) . . yes
C(25) C(27) 1.527(5) . . yes
C(26) C(29) 1.484(6) . . yes
C(27) C(28) 1.577(5) . . yes
C(27) C(30) 1.529(6) . . yes
C(28) C(29) 1.521(6) . . yes
C(28) C(34) 1.540(6) . . yes
C(30) C(31) 1.513(6) . . yes
C(31) C(32) 1.518(6) . . yes
C(31) C(35) 1.531(6) . . yes
C(32) C(33) 1.352(6) . . yes
